data_2103553
loop_
_publ_author_name
'Simons, J.'
'Thomas, H. G.'
'Hall, S. R.'
'Raabe, G.'

_publ_section_title
;
 Synthesis and structure of, and bonding in some derivatives of
 2,6,9,10-tetraoxatricyclo[3.3.1.1^3,8^]decane
;
_journal_issue 1
_journal_name_full 'Acta Crystallographica Section B'
_journal_page_first 63
_journal_page_last 71
_journal_paper_doi 10.1107/S0108768100013331
_journal_volume 57
_journal_year 2001
_chemical_formula_sum 'C14 H19 Cl O8'
_chemical_formula_weight 350.75
_space_group_IT_number 14
_symmetry_cell_setting monoclinic
_symmetry_space_group_name_Hall '-P 2yn'
_symmetry_space_group_name_H-M 'P 1 21/n 1'
_cell_angle_alpha 90.00000
_cell_angle_beta 98.19(5)
_cell_angle_gamma 90.00000
_cell_formula_units_Z 4
_cell_length_a 8.1170(10)
_cell_length_b 8.5598(7)
_cell_length_c 23.786(3)
_cell_measurement_reflns_used 25
_cell_measurement_temperature 293
_cell_measurement_theta_max 53.38
_cell_measurement_theta_min 29.05
_cell_volume 1635.8(4)
_computing_data_reduction 'xtal ADDREF'
_computing_molecular_graphics xtal
_computing_publication_material 'xtal BONDLA CIFIO'
_computing_structure_refinement 'xtal CRYLSQ'
_computing_structure_solution xtal
_diffrn_ambient_temperature 293
_diffrn_measurement_device_type CAD4
_diffrn_measurement_method \w/2\q
_diffrn_radiation_monochromator graphite
_diffrn_radiation_source 'fine-focus sealed tu'
_diffrn_radiation_type 'Cu K\a'
_diffrn_radiation_wavelength 1.5418
_diffrn_reflns_av_R_equivalents .013
_diffrn_reflns_av_sigmaI/netI .014
_diffrn_reflns_limit_h_max 8
_diffrn_reflns_limit_h_min -10
_diffrn_reflns_limit_k_max 10
_diffrn_reflns_limit_k_min 0
_diffrn_reflns_limit_l_max 27
_diffrn_reflns_limit_l_min 0
_diffrn_reflns_number 3274
_diffrn_reflns_theta_max 72.63
_diffrn_reflns_theta_min 3.75
_diffrn_standards_decay_% 9
_diffrn_standards_interval_count 400
_diffrn_standards_number 3
_exptl_absorpt_coefficient_mu 2.431
_exptl_absorpt_correction_T_max .999
_exptl_absorpt_correction_T_min .810
_exptl_absorpt_correction_type empirical
_exptl_absorpt_process_details
;A.C.T.North, D.C.Phillips, F.S.Matthews,
Acta Cryst. A24, 351-359 (1968). The Tmin/Tmax
values give below are relative values.
;
_exptl_crystal_colour colourless
_exptl_crystal_density_diffrn 1.424
_exptl_crystal_description irregular
_exptl_crystal_F_000 736
_exptl_crystal_size_max .40
_exptl_crystal_size_mid .40
_exptl_crystal_size_min .20
_refine_diff_density_max .408
_refine_diff_density_min -.498
_refine_ls_extinction_coef none
_refine_ls_extinction_method none
_refine_ls_goodness_of_fit_all 1.031
_refine_ls_goodness_of_fit_ref 1.031
_refine_ls_hydrogen_treatment refall
_refine_ls_matrix_type full
_refine_ls_number_constraints 0
_refine_ls_number_parameters 284
_refine_ls_number_reflns 3203
_refine_ls_number_restraints 0
_refine_ls_R_factor_all .058
_refine_ls_R_factor_gt .058
_refine_ls_shift/su_max .0004
_refine_ls_structure_factor_coef Fsqd
_refine_ls_weighting_details w=1/[3\s^2^(F^2^)]
_refine_ls_weighting_scheme calc
_refine_ls_wR_factor_all .091
_refine_ls_wR_factor_ref .091
_reflns_number_gt 3203
_reflns_number_total 3203
_reflns_threshold_expression 'Fsqd >  .00 sig(Fsqd)'
_cod_data_source_file jz0010.cif
_cod_data_source_block 3
_cod_original_formula_sum 'C14 H19 Cl1 O8'
_cod_database_code 2103553
_cod_database_fobs_code 2103553

loop_
_symmetry_equiv_pos_as_xyz
+x,+y,+z
1/2-x,1/2+y,1/2-z
-x,-y,-z
1/2+x,1/2-y,1/2+z

loop_
_atom_site_label
_atom_site_fract_x
_atom_site_fract_y
_atom_site_fract_z
_atom_site_U_iso_or_equiv
_atom_site_adp_type
_atom_site_occupancy
Cl .52269(9) -.03693(8) .34939(3) .0680(4) Uani 1.00000
O4 .39775(19) .39401(18) .39468(7) .0425(9) Uani 1.00000
O7 .3326(2) .08834(19) .41908(7) .0477(9) Uani 1.00000
O8 .1841(2) .12900(18) .32881(7) .0447(9) Uani 1.00000
O10 .1954(2) .39719(18) .31983(7) .0440(9) Uani 1.00000
O13 .2685(2) .3484(2) .49694(7) .0605(11) Uani 1.00000
O15 .0029(3) .2817(3) .49171(8) .0851(15) Uani 1.00000
O20 .5636(2) .4769(2) .31188(9) .0657(12) Uani 1.00000
O21 .7148(3) .2606(3) .32754(10) .0815(15) Uani 1.00000
C1 .1738(3) .1299(3) .38761(10) .0404(12) Uani 1.00000
C2 .1217(3) .2947(3) .40576(10) .0393(12) Uani 1.00000
C3 .2220(3) .4207(3) .37970(10) .0402(12) Uani 1.00000
C5 .4417(3) .2740(3) .35783(10) .0412(12) Uani 1.00000
C6 .4744(3) .1269(3) .39502(11) .0471(13) Uani 1.00000
C9 .2807(3) .2562(3) .31257(10) .0422(12) Uani 1.00000
C11 .1820(5) .5871(3) .39321(15) .0551(17) Uani 1.00000
C12 .1226(3) .3065(3) .46887(11) .0462(14) Uani 1.00000
C14 .2786(5) .3656(5) .55775(13) .069(2) Uani 1.00000
C16 .0523(4) .0042(4) .39858(17) .0577(18) Uani 1.00000
C17 .3000(5) .2332(4) .25155(12) .0552(17) Uani 1.00000
C18 .6151(4) .1415(4) .44374(15) .0620(19) Uani 1.00000
C19 .5913(3) .3327(3) .33090(12) .0526(15) Uani 1.00000
C22 .6882(7) .5451(7) .2807(3) .092(3) Uani 1.00000
H2 .011(3) .304(2) .3893(9) .037(6) Uiso 1.00000
H111 .216(3) .605(3) .4341(13) .081(10) Uiso 1.00000
H112 .262(4) .652(3) .3797(12) .079(10) Uiso 1.00000
H113 .066(4) .607(4) .3729(13) .089(11) Uiso 1.00000
H141 .248(4) .268(4) .5761(14) .112(14) Uiso 1.00000
H142 .404(6) .404(5) .5700(18) .18(2) Uiso 1.00000
H143 .211(4) .454(4) .5658(16) .122(15) Uiso 1.00000
H161 -.059(3) .031(3) .3790(12) .075(10) Uiso 1.00000
H162 .050(4) -.005(3) .4400(13) .084(11) Uiso 1.00000
H163 .086(4) -.083(3) .3860(12) .074(10) Uiso 1.00000
H171 .380(4) .142(4) .2455(12) .089(10) Uiso 1.00000
H172 .196(4) .215(3) .2314(12) .080(11) Uiso 1.00000
H173 .350(3) .315(3) .2367(11) .067(9) Uiso 1.00000
H181 .582(3) .234(3) .4663(11) .070(9) Uiso 1.00000
H182 .713(4) .164(4) .4283(13) .089(11) Uiso 1.00000
H183 .619(4) .044(4) .4676(13) .089(11) Uiso 1.00000
H221 .708(6) .477(6) .252(2) .19(3) Uiso 1.00000
H222 .771(7) .569(6) .307(2) .21(3) Uiso 1.00000
H223 .642(7) .617(7) .256(2) .21(3) Uiso 1.00000

loop_
_atom_site_aniso_label
_atom_site_aniso_U_11
_atom_site_aniso_U_22
_atom_site_aniso_U_33
_atom_site_aniso_U_12
_atom_site_aniso_U_13
_atom_site_aniso_U_23
Cl .0726(5) .0474(4) .0850(6) .0187(4) .0150(4) -.0056(4)
O4 .0435(9) .0383(9) .0460(10) -.0016(7) .0077(8) -.0067(8)
O7 .0448(9) .0421(10) .0559(11) .0060(8) .0061(8) .0113(8)
O8 .0521(10) .0347(9) .0463(10) -.0017(8) .0033(8) -.0042(8)
O10 .0546(10) .0365(9) .0410(9) .0084(8) .0067(8) .0027(7)
O13 .0540(11) .0832(14) .0433(11) -.0074(10) .0037(9) -.0085(10)
O15 .0628(13) .135(2) .0612(14) -.0290(14) .0227(11) -.0098(14)
O20 .0661(13) .0568(12) .0803(15) -.0046(10) .0316(11) .0148(11)
O21 .0601(13) .0859(16) .1055(18) .0147(12) .0361(13) .0164(14)
C1 .0415(13) .0351(12) .0440(14) .0005(10) .0040(11) .0025(11)
C2 .0412(13) .0357(12) .0406(13) .0019(11) .0045(11) .0018(11)
C3 .0483(13) .0339(12) .0390(13) .0037(10) .0083(11) -.0012(10)
C5 .0412(13) .0371(13) .0463(14) .0013(10) .0090(11) -.0035(11)
C6 .0416(13) .0436(14) .0568(16) .0057(11) .0095(12) .0015(12)
C9 .0510(14) .0327(12) .0429(13) .0030(11) .0062(11) -.0020(11)
C11 .069(2) .0333(14) .066(2) .0043(14) .0190(17) -.0025(14)
C12 .0501(15) .0409(13) .0485(15) -.0019(11) .0101(12) .0002(12)
C14 .084(3) .085(3) .0374(16) -.006(2) .0067(16) -.0061(17)
C16 .0592(19) .0381(16) .078(2) -.0067(13) .0166(18) .0015(15)
C17 .069(2) .0566(18) .0406(15) -.0001(16) .0107(15) -.0052(14)
C18 .0466(17) .073(2) .064(2) .0074(16) .0012(15) .0089(18)
C19 .0516(16) .0524(16) .0552(17) -.0022(13) .0118(13) -.0015(13)
C22 .087(3) .102(3) .095(3) -.025(3) .042(3) .025(3)

loop_
_atom_type_symbol
_atom_type_scat_dispersion_real
_atom_type_scat_dispersion_imag
_atom_type_scat_source
Cl .363892 .701782 'Int Tables Vol IV Tables 2.2B and 2.3.1'
O .049194 .032227 'Int Tables Vol IV Tables 2.2B and 2.3.1'
C .018127 .009094 'Int Tables Vol IV Tables 2.2B and 2.3.1'
H 0 0 'Int Tables Vol IV Tables 2.2B and 2.3.1'

loop_
_geom_angle_atom_site_label_1
_geom_angle_atom_site_label_2
_geom_angle_atom_site_label_3
_geom_angle
C5 O4 C3 106.72(16)
C6 O7 C1 117.24(18)
C1 O8 C9 112.09(17)
C9 O10 C3 103.63(16)
C12 O13 C14 116.9(2)
C19 O20 C22 116.8(3)
O8 C1 O7 109.79(19)
O8 C1 C16 107.4(2)
O8 C1 C2 109.70(18)
O7 C1 C16 107.1(2)
O7 C1 C2 109.85(18)
C16 C1 C2 112.9(2)
H2 C2 C12 106.2(14)
H2 C2 C3 107.7(13)
H2 C2 C1 104.5(13)
C12 C2 C3 115.4(2)
C12 C2 C1 112.1(2)
C3 C2 C1 110.2(2)
O10 C3 O4 103.24(18)
O10 C3 C11 109.9(2)
O10 C3 C2 106.90(18)
O4 C3 C11 109.5(2)
O4 C3 C2 110.69(18)
C11 C3 C2 115.8(2)
O4 C5 C19 107.58(19)
O4 C5 C6 105.9(2)
O4 C5 C9 103.51(18)
C19 C5 C6 115.2(2)
C19 C5 C9 112.0(2)
C6 C5 C9 111.79(19)
O7 C6 C18 106.4(2)
O7 C6 C5 110.1(2)
O7 C6 Cl 108.51(16)
C18 C6 C5 115.0(2)
C18 C6 Cl 108.2(2)
C5 C6 Cl 108.46(18)
O10 C9 O8 108.7(2)
O10 C9 C17 110.6(2)
O10 C9 C5 101.92(17)
O8 C9 C17 107.5(2)
O8 C9 C5 108.83(18)
C17 C9 C5 119.0(2)
H112 C11 H111 98(2)
H112 C11 H113 112(2)
H112 C11 C3 108.0(18)
H111 C11 H113 124(2)
H111 C11 C3 108.5(17)
H113 C11 C3 105.6(18)
O15 C12 O13 123.0(2)
O15 C12 C2 123.5(2)
O13 C12 C2 113.5(2)
H143 C14 H141 113(3)
H143 C14 H142 104(3)
H143 C14 O13 109(2)
H141 C14 H142 115(3)
H141 C14 O13 112(2)
H142 C14 O13 103(2)
H163 C16 H161 111(2)
H163 C16 H162 109(3)
H163 C16 C1 108(2)
H161 C16 H162 110(2)
H161 C16 C1 109.5(17)
H162 C16 C1 109.7(17)
H173 C17 H172 111(2)
H173 C17 H171 102(2)
H173 C17 C9 112.9(17)
H172 C17 H171 110(2)
H172 C17 C9 108(2)
H171 C17 C9 112.9(16)
H182 C18 H183 116(3)
H182 C18 H181 111(2)
H182 C18 C6 107.7(18)
H183 C18 H181 110(2)
H183 C18 C6 108.8(16)
H181 C18 C6 103.8(14)
O21 C19 O20 124.4(3)
O21 C19 C5 125.6(3)
O20 C19 C5 110.0(2)
H222 C22 H223 121(5)
H222 C22 H221 118(5)
H222 C22 O20 105(4)
H223 C22 H221 93(5)
H223 C22 O20 111(4)
H221 C22 O20 109(3)

loop_
_geom_bond_atom_site_label_1
_geom_bond_atom_site_label_2
_geom_bond_distance
Cl C6 1.849(3)
O4 C5 1.428(3)
O4 C3 1.438(3)
O7 C6 1.396(3)
O7 C1 1.440(3)
O8 C1 1.413(3)
O8 C9 1.427(3)
O10 C9 1.414(3)
O10 C3 1.424(3)
O13 C12 1.323(3)
O13 C14 1.444(4)
O15 C12 1.198(4)
O20 C19 1.323(3)
O20 C22 1.459(6)
O21 C19 1.190(4)
C1 C16 1.507(4)
C1 C2 1.552(3)
C2 H2 .93(2)
C2 C12 1.503(4)
C2 C3 1.534(3)
C3 C11 1.506(4)
C5 C19 1.536(4)
C5 C6 1.540(3)
C5 C9 1.577(3)
C6 C18 1.512(4)
C9 C17 1.495(4)
C11 H112 .94(3)
C11 H111 .98(3)
C11 H113 1.01(3)
C14 H143 .97(4)
C14 H141 .99(3)
C14 H142 1.07(4)
C16 H163 .86(3)
C16 H161 .98(3)
C16 H162 .99(3)
C17 H173 .91(3)
C17 H172 .92(3)
C17 H171 1.04(3)
C18 H182 .94(3)
C18 H183 1.00(3)
C18 H181 1.01(3)
C22 H222 .87(5)
C22 H223 .90(6)
C22 H221 .92(5)

loop_
_geom_contact_atom_site_label_1
_geom_contact_atom_site_label_2
_geom_contact_distance
_geom_contact_site_symmetry_2
H221 H223 1.32(8) .
H111 H112 1.46(4) .
H172 H173 1.51(4) .
H162 H163 1.51(4) .
H171 H173 1.51(4) .
H161 H163 1.52(4) .
H222 H223 1.54(7) .
H221 H222 1.54(7) .
H181 H182 1.61(4) .
H171 H172 1.61(4) .
H142 H143 1.61(6) .
H112 H113 1.62(4) .
H161 H162 1.62(4) .
H141 H143 1.64(5) .
H182 H183 1.65(4) .
H181 H183 1.65(4) .
H141 H142 1.74(6) .
H111 H113 1.76(4) .
O20 H222 1.88(5) .
C1 H163 1.95(3) .
O20 H221 1.96(5) .
O20 H223 1.97(6) .
O13 H142 1.97(4) .
C12 H2 1.98(2) .
O13 H143 1.99(4) .
C9 H172 1.99(3) .
C1 H2 2.00(2) .
C6 H182 2.01(3) .
C3 H112 2.01(3) .
C6 H181 2.01(3) .
C3 H113 2.02(3) .
C3 H2 2.03(2) .
C9 H173 2.03(3) .
O13 H141 2.03(3) .
C3 H111 2.04(3) .
C1 H161 2.06(3) .
C1 H162 2.06(3) .
C6 H183 2.07(3) .
C9 H171 2.13(3) .
O13 O15 2.216(3) .
O20 O21 2.223(3) .
C3 C9 2.231(3) .
O4 O10 2.244(2) .
C3 C5 2.300(3) .
O8 O10 2.309(2) .
O10 C5 2.326(3) .
O7 C18 2.330(4) .
O7 O8 2.334(2) .
O20 C5 2.345(3) .
O8 C16 2.354(4) .
C1 C9 2.356(4) .
O8 C17 2.356(4) .
C12 C14 2.359(4) .
O4 C9 2.362(3) .
O13 C2 2.366(3) .
O4 C6 2.369(3) .
C19 C22 2.370(7) .
O7 C16 2.370(4) .
O10 C2 2.378(3) .
O15 C2 2.384(3) .
O10 C17 2.392(4) .
O4 C19 2.393(3) .
O10 C11 2.399(4) .
O4 C11 2.405(4) .
O7 C5 2.408(3) .
H2 H161 2.41(4) .
C1 C6 2.421(3) .
O8 C2 2.425(3) .
O21 C5 2.430(3) .
O4 H142 2.43(4) '3 666'
O8 C5 2.445(3) .
O4 C2 2.446(3) .
O8 H172 2.45(3) .
O7 C2 2.449(3) .
O15 H2 2.45(2) .
O8 H163 2.47(3) .
O7 H183 2.47(3) .
O4 H112 2.48(3) .
O7 H181 2.50(3) .
O10 H113 2.51(3) .
O4 H181 2.51(3) .
O7 H163 2.51(3) .
O10 H2 2.51(2) .
C19 H221 2.53(5) .
C1 C3 2.531(3) .
C1 C12 2.534(4) .
O21 H182 2.54(3) .
O7 H162 2.55(3) .
C2 C16 2.550(4) .
O21 H221 2.57(5) .
C3 C12 2.567(4) .
C5 C18 2.574(4) .
C2 C11 2.576(4) .
C9 C19 2.581(4) .
C6 C9 2.581(3) .
O10 H173 2.59(3) .
O8 H161 2.59(3) .
O4 H111 2.59(3) .
H161 H182 2.59(4) '1 455'
C6 C19 2.597(4) .
C16 H2 2.60(2) .
C19 H222 2.61(6) .
O15 H141 2.62(3) .
O10 H172 2.62(3) .
O10 H112 2.62(3) .
O8 H2 2.62(2) .
C12 H141 2.63(3) .
O10 H171 2.63(3) 2
O4 O20 2.636(3) .
C12 H143 2.64(4) .
O8 C6 2.641(3) .
O15 C14 2.644(4) .
C5 C17 2.647(4) .
Cl O7 2.647(2) .
O13 H111 2.65(3) .
O21 H2 2.66(2) '1 655'
H2 H113 2.66(4) .
O21 C22 2.674(7) .
H113 H163 2.68(4) '1 565'
C1 C5 2.681(3) .
O20 H173 2.69(3) .
C5 H181 2.69(3) .
H113 H222 2.69(6) '1 455'
H112 H163 2.69(4) '1 565'
O15 H143 2.70(3) .
O8 H171 2.72(3) .
C2 H161 2.72(3) .
O21 H223 2.73(6) '2 645'
Cl C18 2.730(4) .
C5 H182 2.74(3) .
H183 H183 2.74(4) '3 656'
O21 H222 2.74(5) .
C2 C9 2.739(4) .
O4 O7 2.748(2) .
Cl C5 2.756(2) .
C19 H173 2.76(2) .
H112 H172 2.76(4) 2
O8 C3 2.773(3) .
C2 H162 2.78(3) .
C11 H2 2.79(2) .
C19 H182 2.79(3) .
O15 H182 2.80(3) '1 455'
O15 H162 2.80(3) .
C12 H162 2.80(3) .
C2 H113 2.80(3) .
O4 O13 2.810(2) .
C2 H111 2.82(3) .
C12 H111 2.82(3) .
O10 C1 2.819(3) .
O13 C3 2.829(3) .
Cl H182 2.83(3) .
O21 H161 2.84(3) '1 655'
O15 H111 2.85(3) '3 566'
H112 H142 2.85(5) '3 666'
C5 H171 2.88(3) .
O7 C9 2.891(3) .
O4 C1 2.891(3) .
C5 H173 2.89(3) .
O7 C12 2.893(3) .
Cl H183 2.89(3) .
H113 H143 2.90(5) '3 566'
O7 H183 2.90(3) '3 656'
O13 H181 2.91(3) .
H2 H162 2.91(4) .
H113 H171 2.92(4) 2
O4 C18 2.926(4) .
H172 H223 2.93(6) '2 545'
C11 H163 2.93(3) '1 565'
O21 C6 2.931(4) .
C17 C19 2.934(4) .
O15 H162 2.94(3) '3 556'
C19 H171 2.95(3) .
H2 H182 2.96(4) '1 455'
O20 H142 2.97(4) '3 666'
O20 C9 2.975(3) .
C2 C5 2.987(4) .
O7 O13 2.989(3) .
Cl H171 3.00(3) .
O20 H172 3.01(3) 2
H143 H222 3.02(6) '3 666'
H111 H181 3.02(4) '3 666'
H2 H143 3.03(4) '3 566'
H112 H171 3.04(4) 2
H111 H163 3.04(4) '1 565'
O15 H143 3.05(4) '3 566'
Cl O21 3.069(2) .
Cl O8 3.0706(18) .
C9 H2 3.07(2) .
H162 H182 3.07(4) '1 455'
H162 H162 3.08(5) '3 556'
C11 C12 3.080(4) .
C19 H223 3.08(6) .
O8 H223 3.09(5) '2 545'
O7 C3 3.088(3) .
C12 C16 3.089(4) .
O13 H2 3.09(2) .
Cl H141 3.10(3) '3 656'
O8 H173 3.10(3) '2 545'
O10 O20 3.097(3) .
H111 H142 3.11(5) '3 666'
H112 H173 3.12(4) 2
H141 H183 3.12(5) '3 656'
C18 C19 3.126(5) .
O4 C12 3.128(3) .
O7 H182 3.13(3) .
H141 H222 3.14(6) '3 666'
O4 O8 3.136(2) .
O10 H172 3.16(3) 2
O21 C18 3.158(4) .
H163 H173 3.16(4) '2 545'
H2 H111 3.16(3) .
H113 H141 3.16(5) '3 566'
O8 H173 3.16(3) .
C17 H112 3.17(3) '2 545'
O20 C17 3.180(4) .
C12 H142 3.18(4) .
H173 H221 3.19(6) .
O7 H2 3.20(2) .
O13 C11 3.203(4) .
O21 H221 3.20(5) '2 645'
O13 C1 3.207(3) .
O8 H162 3.21(3) .
H161 H221 3.22(6) '2 545'
O4 H2 3.22(2) .
Cl H172 3.22(3) '2 545'
O7 H161 3.23(3) .
H142 H181 3.23(5) '3 666'
O4 H113 3.23(3) .
Cl C9 3.230(2) .
O10 H111 3.23(3) .
C3 C6 3.231(3) .
O10 C19 3.234(3) .
O4 H182 3.24(3) .
H141 H161 3.24(5) '3 556'
H162 H183 3.24(4) '3 656'
C16 H182 3.24(3) '1 455'
C2 C6 3.246(4) .
Cl C19 3.253(3) .
C19 H142 3.26(4) '3 666'
O20 H143 3.26(3) '3 666'
H161 H223 3.26(6) '2 545'
O21 H171 3.27(3) .
C2 H163 3.27(3) .
O15 C1 3.275(3) .
H141 H162 3.28(4) '3 556'
C19 H143 3.29(4) '3 666'
C11 H171 3.30(3) 2
O10 H171 3.30(3) .
H143 H181 3.30(5) '3 666'
H113 H173 3.31(4) 2
H171 H222 3.31(6) '2 645'
O15 C16 3.311(4) .
H143 H182 3.32(5) '3 666'
H221 H223 3.33(8) '2 645'
C19 H181 3.34(3) .
O10 C17 3.343(4) 2
C14 H222 3.35(5) '3 666'
O21 C22 3.351(7) '2 645'
C2 H112 3.35(3) .
C11 H142 3.35(4) '3 666'
H142 H181 3.36(5) .
H141 H163 3.37(5) '3 556'
H2 H163 3.37(4) .
C18 H161 3.38(3) '1 655'
C12 H161 3.38(3) .
H111 H143 3.39(5) .
H181 H183 3.39(4) '3 656'
C5 H142 3.40(4) '3 666'
C5 H172 3.40(3) .
C12 H143 3.40(4) '3 566'
O4 C14 3.401(4) '3 666'
Cl C1 3.409(3) .
O15 C18 3.410(4) '1 455'
O15 H181 3.41(3) '1 455'
O4 O21 3.413(3) .
C22 H173 3.42(3) .
Cl H161 3.42(3) '1 655'
H2 H222 3.42(6) '1 455'
O15 H161 3.42(3) .
C5 H183 3.42(3) .
C22 H172 3.42(3) 2
C18 H183 3.42(3) '3 656'
C12 H113 3.42(3) .
H171 H173 3.43(4) '2 545'
C11 H172 3.43(3) 2
O20 C3 3.434(3) .
O4 H143 3.44(4) '3 666'
O21 H173 3.44(2) .
H142 H222 3.44(7) '3 666'
C3 C19 3.448(4) .
C3 H142 3.45(4) '3 666'
C14 H113 3.46(3) '3 566'
O20 C14 3.456(4) '3 666'
O20 H112 3.46(3) .
C16 H113 3.46(3) '1 545'
C17 H113 3.47(3) '2 545'
H113 H172 3.48(5) 2
O15 H113 3.48(3) '3 566'
C16 H141 3.48(4) '3 556'
C11 H143 3.48(4) '3 566'
H173 H223 3.49(6) .
Cl H221 3.49(5) '2 645'
O15 C11 3.489(4) '3 566'
O21 C9 3.491(3) .
C19 H2 3.50(2) '1 655'
O20 H171 3.50(3) .
H111 H143 3.50(5) '3 566'
O21 H223 3.51(6) .
O21 H143 3.51(4) '3 666'
C16 H112 3.52(3) '1 545'
C3 H171 3.53(3) 2
O15 H163 3.53(3) '3 556'
C6 H171 3.53(3) .
H172 H173 3.54(4) '2 545'
Cl H112 3.54(3) '1 545'
O10 C6 3.539(3) .
C12 H182 3.55(3) '1 455'
C22 H113 3.55(3) '1 655'
O13 H183 3.55(3) '3 656'
C14 H111 3.56(3) .
O21 C2 3.564(3) '1 655'
C9 C11 3.576(4) .
C3 C17 3.580(4) .
Cl C17 3.582(3) .
C5 C11 3.583(4) .
H161 H183 3.59(4) '1 455'
C2 H143 3.59(4) '3 566'
O21 C17 3.595(4) .
C6 C16 3.596(4) .
Cl H181 3.60(3) .
C6 H163 3.61(3) .
O21 H222 3.61(5) '2 645'
O15 C3 3.609(3) .
H111 H162 3.61(4) '1 565'
O7 O10 3.613(2) .
O20 H141 3.61(3) '3 666'
C2 H182 3.61(3) '1 455'
C6 C17 3.619(4) .
C5 H112 3.62(3) .
O21 H181 3.62(3) .
C22 H143 3.63(4) '3 666'
H171 H221 3.63(6) '2 645'
O15 H111 3.63(3) .
Cl H173 3.63(3) '2 545'
C11 H173 3.63(3) 2
H2 H112 3.63(4) .
C1 C17 3.640(4) .
C1 C18 3.642(4) .
O15 C16 3.652(4) '3 556'
O4 C17 3.653(3) .
C9 C16 3.655(4) .
O15 H142 3.66(4) .
C11 H222 3.66(5) '1 455'
O13 C6 3.663(3) .
O13 H162 3.67(3) .
C1 H181 3.67(3) .
C14 H183 3.68(3) '3 656'
C14 H181 3.68(3) '3 666'
Cl H142 3.68(4) '3 656'
C14 H181 3.68(3) .
C11 C17 3.686(5) 2
C3 H181 3.69(3) .
C5 H2 3.69(2) .
C19 H223 3.69(6) '2 645'
O13 C18 3.697(4) .
O15 H183 3.70(3) '1 455'
C17 H223 3.70(5) '2 545'
C2 C14 3.708(4) .
C5 C22 3.715(7) .
O8 H221 3.72(5) '2 545'
O20 C6 3.717(3) .
O10 H222 3.72(5) '1 455'
C16 H111 3.72(3) '1 545'
O21 C16 3.722(4) '1 655'
C18 H141 3.73(3) '3 656'
C11 C16 3.730(4) '1 565'
C18 H111 3.73(3) '3 666'
O8 C19 3.731(3) .
C22 H141 3.73(3) '3 666'
C22 H171 3.74(3) '2 655'
C14 C19 3.742(5) '3 666'
C9 H171 3.75(3) 2
C6 H183 3.75(3) '3 656'
C18 H143 3.75(4) '3 666'
O10 C12 3.757(3) .
C22 H142 3.76(4) '3 666'
O15 O15 3.758(4) '3 566'
O8 C12 3.759(3) .
C18 H162 3.76(3) '1 655'
C9 H112 3.76(3) .
C12 H162 3.76(3) '3 556'
O8 C22 3.767(6) '2 545'
O7 O15 3.769(3) .
C9 H223 3.77(5) '2 545'
C18 H162 3.78(3) '3 656'
C3 H172 3.78(3) 2
O4 H183 3.78(3) .
O7 C18 3.782(4) '3 656'
O4 H173 3.78(3) .
C16 H173 3.78(3) '2 545'
C12 H181 3.79(3) .
Cl H163 3.79(3) .
Cl C14 3.792(4) '3 656'
C22 H161 3.80(3) 2
O7 C19 3.800(3) .
C17 H171 3.80(3) 2
C17 H173 3.80(3) '2 545'
C3 H173 3.80(3) .
O13 H112 3.81(3) .
O20 C17 3.812(4) 2
C1 H172 3.82(3) .
C14 H112 3.82(3) '3 666'
O15 C12 3.822(4) '3 566'
O10 H173 3.82(3) 2
O13 C5 3.828(3) .
Cl C17 3.835(3) '2 545'
C19 H172 3.84(3) .
O13 H181 3.84(3) '3 666'
C2 H181 3.84(3) .
C9 H163 3.84(3) .
C9 H113 3.85(3) .
C12 H183 3.85(3) '3 656'
C11 H162 3.86(3) '1 565'
C17 H163 3.86(3) 2
O13 H113 3.86(3) .
C12 H163 3.86(3) .
O15 C14 3.867(5) '3 566'
C11 H141 3.87(4) '3 566'
O7 H112 3.87(3) '1 545'
C3 C16 3.871(4) .
O7 H181 3.87(3) '3 656'
C16 H183 3.87(3) '3 656'
O8 O20 3.875(2) '2 545'
C6 C12 3.877(4) .
O10 H223 3.88(5) '2 545'
C9 H161 3.88(3) .
C18 H2 3.89(2) '1 655'
C19 H161 3.89(3) '1 655'
O13 O15 3.888(3) '3 566'
C14 C22 3.889(7) '3 666'
C22 H221 3.89(5) '2 655'
C5 H143 3.90(4) '3 666'
O8 C17 3.901(4) '2 545'
C12 H112 3.90(3) .
C1 H183 3.90(3) .
C16 H223 3.90(5) '2 545'
C16 H221 3.91(5) '2 545'
C12 H111 3.91(3) '3 566'
C1 H183 3.91(3) '3 656'
C18 H142 3.91(4) '3 666'
C17 H221 3.91(5) .
Cl H223 3.91(6) '1 545'
O13 H142 3.91(5) '3 666'
C1 C11 3.916(4) .
O20 H182 3.92(3) .
C6 H162 3.92(3) .
C11 H181 3.92(3) '3 666'
C3 H172 3.92(3) .
O15 C11 3.925(4) .
O20 H171 3.93(3) 2
C5 H221 3.94(5) .
C6 H161 3.95(3) '1 655'
C5 H111 3.95(3) .
C9 C18 3.957(4) .
O21 C1 3.957(3) '1 655'
C5 C12 3.963(4) .
C1 H223 3.96(5) '2 545'
O8 O21 3.968(3) '1 455'
O21 H142 3.97(4) '3 666'
C22 H2 3.98(2) '1 655'
C1 H173 3.98(3) '2 545'
C1 H171 3.98(3) .
O21 H183 3.99(3) .
O13 H183 3.99(3) .
C14 H2 3.99(2) '3 566'
O20 C11 3.992(4) .
C5 H222 3.99(6) .
O8 H172 3.99(3) '2 545'
O20 H172 3.99(3) .
O13 C16 4.008(4) .
C1 H182 4.01(3) '1 455'
C2 H143 4.01(4) .
Cl O4 4.0134(17) .
C3 H222 4.03(5) '1 455'
C16 C18 4.027(5) '1 455'
C14 H182 4.04(3) '3 666'
O4 C22 4.050(6) .
C11 C14 4.092(6) '3 566'
C3 C17 4.096(4) 2
O10 C16 4.098(4) .
O10 O21 4.101(3) '1 455'
C3 C18 4.102(4) .
O4 O13 4.106(2) '3 666'
C17 C22 4.113(7) .
O8 C18 4.123(3) .
C9 C12 4.125(4) .
Cl H222 4.13(6) '1 545'
O4 C14 4.136(4) .
O7 C14 4.137(4) .
C5 C16 4.139(4) .
Cl H173 4.14(3) .
O7 C17 4.146(3) .
C2 C17 4.164(4) .
Cl C16 4.165(4) .
Cl H223 4.17(6) '2 645'
C5 C14 4.172(5) '3 666'
Cl H172 4.17(3) .
C2 C18 4.189(4) .
O10 O13 4.191(2) .
C1 C19 4.198(4) .
Cl O10 4.1979(18) '2 545'
O21 C14 4.201(5) '3 666'
Cl C22 4.201(6) '2 645'
C19 C22 4.203(7) '2 645'
O8 C11 4.211(3) .
C3 C14 4.220(4) .
O20 C18 4.229(4) .
Cl C22 4.230(6) '1 545'
C18 C18 4.237(5) '3 656'
C12 C12 4.238(4) '3 566'
C17 C22 4.245(7) '2 545'
O15 O21 4.260(3) '1 455'
C12 C14 4.277(5) '3 566'
Cl O20 4.279(2) '1 545'
O10 C22 4.281(6) '1 455'
C9 C22 4.283(6) .
O8 O10 4.287(2) '2 545'
O7 O21 4.297(3) .
Cl C16 4.306(3) '1 655'
C14 C18 4.308(6) '3 666'
C12 C18 4.315(4) '1 455'
O4 O15 4.316(3) .
C11 C14 4.319(5) .
O8 O20 4.344(3) .
O21 C3 4.349(3) '1 655'
O10 O21 4.354(3) .
C17 C17 4.355(5) 2
C17 C17 4.355(5) '2 545'
C12 C18 4.361(4) .
O4 C16 4.368(4) .
C14 C16 4.372(6) '3 556'
C9 C17 4.375(4) 2
O21 C12 4.386(3) '1 655'
C11 C14 4.386(5) '3 666'
C11 C19 4.403(5) .
C14 C18 4.427(6) '3 656'
C2 C19 4.430(4) '1 455'
Cl C11 4.462(3) '1 545'
Cl O20 4.509(2) .
Cl O10 4.5639(17) .
Cl C9 4.619(2) '2 545'
Cl C2 4.658(3) .

loop_
_geom_torsion_atom_site_label_1
_geom_torsion_atom_site_label_2
_geom_torsion_atom_site_label_3
_geom_torsion_atom_site_label_4
_geom_torsion
C5 O4 C3 O10 -34.8(2)
C5 O4 C3 C2 79.3(2)
C5 O4 C3 C11 -151.8(2)
C3 O4 C5 C6 -107.5(2)
C3 O4 C5 C9 10.2(2)
C3 O4 C5 C19 128.88(19)
C6 O7 C1 O8 29.5(3)
C6 O7 C1 C2 -91.2(2)
C6 O7 C1 C16 145.9(2)
C1 O7 C6 Cl -89.0(2)
C1 O7 C6 C5 29.5(3)
C1 O7 C6 C18 154.7(2)
C9 O8 C1 O7 -71.0(2)
C9 O8 C1 C2 49.8(2)
C9 O8 C1 C16 172.9(2)
C1 O8 C9 O10 -66.9(2)
C1 O8 C9 C5 43.4(2)
C1 O8 C9 C17 173.4(2)
C9 O10 C3 O4 47.0(2)
C9 O10 C3 C2 -69.8(2)
C9 O10 C3 C11 163.8(2)
C3 O10 C9 O8 75.7(2)
C3 O10 C9 C5 -39.1(2)
C3 O10 C9 C17 -166.6(2)
C14 O13 C12 O15 -.7(4)
C14 O13 C12 C2 178.7(3)
C12 O13 C14 H141 58(2)
C12 O13 C14 H142 -178(2)
C12 O13 C14 H143 -67(2)
C22 O20 C19 O21 5.3(4)
C22 O20 C19 C5 -175.0(3)
C19 O20 C22 H221 52(3)
C19 O20 C22 H222 -76(4)
C19 O20 C22 H223 152(4)
O7 C1 C2 C3 75.5(2)
O7 C1 C2 C12 -54.4(3)
O7 C1 C2 H2 -169.0(14)
O8 C1 C2 C3 -45.3(2)
O8 C1 C2 C12 -175.21(19)
O8 C1 C2 H2 70.2(14)
C16 C1 C2 C3 -165.1(2)
C16 C1 C2 C12 65.0(3)
C16 C1 C2 H2 -49.6(14)
O7 C1 C16 H161 177.7(18)
O7 C1 C16 H162 56.8(18)
O7 C1 C16 H163 -62(2)
O8 C1 C16 H161 -64.4(18)
O8 C1 C16 H162 174.7(18)
O8 C1 C16 H163 56(2)
C2 C1 C16 H161 56.7(18)
C2 C1 C16 H162 -64.2(18)
C2 C1 C16 H163 177(2)
C1 C2 C3 O4 -55.5(2)
C1 C2 C3 O10 56.3(2)
C1 C2 C3 C11 179.1(2)
C12 C2 C3 O4 72.7(3)
C12 C2 C3 O10 -175.6(2)
C12 C2 C3 C11 -52.7(3)
H2 C2 C3 O4 -168.9(14)
H2 C2 C3 O10 -57.1(14)
H2 C2 C3 C11 65.7(14)
C1 C2 C12 O13 88.4(3)
C1 C2 C12 O15 -92.1(3)
C3 C2 C12 O13 -38.8(3)
C3 C2 C12 O15 140.7(3)
H2 C2 C12 O13 -158.1(14)
H2 C2 C12 O15 21.4(14)
O4 C3 C11 H111 -59.5(18)
O4 C3 C11 H112 45.7(17)
O4 C3 C11 H113 165.6(19)
O10 C3 C11 H111 -172.3(18)
O10 C3 C11 H112 -67.1(17)
O10 C3 C11 H113 53(2)
C2 C3 C11 H111 66.5(18)
C2 C3 C11 H112 171.7(17)
C2 C3 C11 H113 -68(2)
O4 C5 C6 Cl 177.39(14)
O4 C5 C6 O7 58.8(2)
O4 C5 C6 C18 -61.4(3)
C9 C5 C6 Cl 65.4(2)
C9 C5 C6 O7 -53.2(3)
C9 C5 C6 C18 -173.4(2)
C19 C5 C6 Cl -63.9(2)
C19 C5 C6 O7 177.5(2)
C19 C5 C6 C18 57.3(3)
O4 C5 C9 O8 -97.0(2)
O4 C5 C9 O10 17.7(2)
O4 C5 C9 C17 139.5(2)
C6 C5 C9 O8 16.5(3)
C6 C5 C9 O10 131.2(2)
C6 C5 C9 C17 -107.0(3)
C19 C5 C9 O8 147.4(2)
C19 C5 C9 O10 -97.9(2)
C19 C5 C9 C17 24.0(3)
O4 C5 C19 O20 -47.1(3)
O4 C5 C19 O21 132.6(3)
C6 C5 C19 O20 -164.9(2)
C6 C5 C19 O21 14.9(4)
C9 C5 C19 O20 66.0(3)
C9 C5 C19 O21 -114.3(3)
Cl C6 C18 H181 178.9(16)
Cl C6 C18 H182 62(2)
Cl C6 C18 H183 -64(2)
O7 C6 C18 H181 -64.6(17)
O7 C6 C18 H182 178(2)
O7 C6 C18 H183 52(2)
C5 C6 C18 H181 57.5(17)
C5 C6 C18 H182 -60(2)
C5 C6 C18 H183 174(2)
O8 C9 C17 H171 -72.1(18)
O8 C9 C17 H172 50(2)
O8 C9 C17 H173 173.4(18)
O10 C9 C17 H171 169.4(18)
O10 C9 C17 H172 -68(2)
O10 C9 C17 H173 54.9(18)
C5 C9 C17 H171 52.0(18)
C5 C9 C17 H172 174(2)
C5 C9 C17 H173 -62.5(18)
